data_4313982
loop_
_publ_author_name
'Tian-Fu Liu'
'Hao-Ling Sun'
'Song Gao'
'Shi-Wei Zhang'
'Tai-Chu Lau'

_publ_section_title
;
 Ferromagnetic Ordering and Metamagnetism in Malonate Bridged 3D
 Diamond-like and Honeycomb-like Networks: [Cu(mal)(DMF)]n and
 {[Cu(mal)(0.5pyz)].H2O}n (mal = Malonate Dianion, DMF
 =N,N-dimethylformamide, pyz = Pyrazine)
;
_journal_name_full 'Inorganic Chemistry'
_journal_page_first 4792
_journal_page_last 4794
_journal_paper_doi 10.1021/ic034346x
_journal_volume 42
_journal_year 2003
_chemical_formula_sum 'C12 H18 Cu2 N2 O10'
_chemical_formula_weight 477.36
_chemical_name_systematic
; 
 ? 
;
_space_group_IT_number 76
_symmetry_cell_setting tetragonal
_symmetry_space_group_name_Hall 'P 4w'
_symmetry_space_group_name_H-M 'P 41'
_atom_sites_solution_hydrogens geom
_atom_sites_solution_primary direct
_atom_sites_solution_secondary difmap
_audit_creation_method SHELXL-97
_cell_angle_alpha 90.00
_cell_angle_beta 90.00
_cell_angle_gamma 90.00
_cell_formula_units_Z 2
_cell_length_a 8.4015(12)
_cell_length_b 8.4015(12)
_cell_length_c 12.015(2)
_cell_measurement_temperature 293(2)
_cell_volume 848.1(2)
_computing_structure_refinement 'SHELXL-97 (Sheldrick, 1997)'
_computing_structure_solution 'SHELXS-97 (Sheldrick, 1990)'
_diffrn_ambient_temperature 293(2)
_diffrn_measured_fraction_theta_full 0.996
_diffrn_measured_fraction_theta_max 0.996
_diffrn_radiation_monochromator graphite
_diffrn_radiation_source 'fine-focus sealed tube'
_diffrn_radiation_type MoK\a
_diffrn_radiation_wavelength 0.71073
_diffrn_reflns_av_R_equivalents 0.0000
_diffrn_reflns_av_sigmaI/netI 0.0344
_diffrn_reflns_limit_h_max 10
_diffrn_reflns_limit_h_min -10
_diffrn_reflns_limit_k_max 7
_diffrn_reflns_limit_k_min -7
_diffrn_reflns_limit_l_max 15
_diffrn_reflns_limit_l_min -15
_diffrn_reflns_number 1924
_diffrn_reflns_theta_full 27.47
_diffrn_reflns_theta_max 27.47
_diffrn_reflns_theta_min 3.43
_exptl_absorpt_coefficient_mu 2.564
_exptl_crystal_density_diffrn 1.869
_exptl_crystal_density_method 'not measured'
_exptl_crystal_F_000 484
_refine_diff_density_max 0.272
_refine_diff_density_min -0.462
_refine_diff_density_rms 0.076
_refine_ls_abs_structure_details 'Flack H D (1983), Acta Cryst. A39, 876-881'
_refine_ls_abs_structure_Flack -0.02(2)
_refine_ls_extinction_method none
_refine_ls_goodness_of_fit_ref 0.738
_refine_ls_hydrogen_treatment mixed
_refine_ls_matrix_type full
_refine_ls_number_parameters 119
_refine_ls_number_reflns 1924
_refine_ls_number_restraints 1
_refine_ls_restrained_S_all 0.737
_refine_ls_R_factor_all 0.0397
_refine_ls_R_factor_gt 0.0306
_refine_ls_shift/su_max 0.138
_refine_ls_shift/su_mean 0.033
_refine_ls_structure_factor_coef Fsqd
_refine_ls_weighting_details 'calc w=1/[\s^2^(Fo^2^)+(0.1000P)^2^+0.0000P] where P=(Fo^2^+2Fc^2^)/3'
_refine_ls_weighting_scheme calc
_refine_ls_wR_factor_gt 0.0835
_refine_ls_wR_factor_ref 0.0909
_reflns_number_gt 1728
_reflns_number_total 1924
_reflns_threshold_expression >2sigma(I)
_cod_data_source_file ic034346xsi20030331_110349.cif
_cod_data_source_block 3
_cod_database_code 4313982

loop_
_symmetry_equiv_pos_as_xyz
'x, y, z'
'-x, -y, z+1/2'
'-y, x, z+1/4'
'y, -x, z+3/4'

loop_
_atom_site_label
_atom_site_type_symbol
_atom_site_fract_x
_atom_site_fract_y
_atom_site_fract_z
_atom_site_U_iso_or_equiv
_atom_site_adp_type
_atom_site_occupancy
_atom_site_symmetry_multiplicity
_atom_site_calc_flag
_atom_site_refinement_flags
_atom_site_disorder_assembly
_atom_site_disorder_group
Cu1 Cu 0.19336(4) 0.59728(4) 0.62488(4) 0.02470(14) Uani 1 1 d . . .
O1 O 0.2321(3) 0.7408(3) 0.7471(2) 0.0294(5) Uani 1 1 d . . .
O2 O 0.2671(4) 0.9784(3) 0.8177(2) 0.0383(6) Uani 1 1 d . . .
O3 O 0.3519(3) 0.7113(3) 0.5338(2) 0.0327(6) Uani 1 1 d . . .
O4 O 0.4641(3) 0.9337(3) 0.4767(2) 0.0302(6) Uani 1 1 d . . .
O5 O 0.1802(4) 0.4247(4) 0.5143(2) 0.0417(7) Uani 1 1 d . . .
N1 N 0.2592(4) 0.2932(4) 0.3607(3) 0.0320(7) Uani 1 1 d . . .
C1 C 0.2585(4) 0.8881(4) 0.7375(3) 0.0253(7) Uani 1 1 d . . .
C2 C 0.2730(4) 0.9576(4) 0.6200(4) 0.0297(7) Uani 1 1 d . . .
H2A H 0.1668 0.9711 0.5897 0.036 Uiso 1 1 calc R . .
H2B H 0.3208 1.0624 0.6254 0.036 Uiso 1 1 calc R . .
C3 C 0.3702(4) 0.8588(4) 0.5385(3) 0.0259(7) Uani 1 1 d . . .
C4 C 0.2739(5) 0.4027(5) 0.4354(4) 0.0342(8) Uani 1 1 d . . .
C5 C 0.3756(6) 0.2674(7) 0.2738(5) 0.0586(15) Uani 1 1 d . . .
H5A H 0.3422 0.1802 0.2277 0.088 Uiso 1 1 calc R . .
H5B H 0.4768 0.2429 0.3067 0.088 Uiso 1 1 calc R . .
H5C H 0.3849 0.3618 0.2293 0.088 Uiso 1 1 calc R . .
C6 C 0.1227(6) 0.1881(6) 0.3587(4) 0.0525(13) Uani 1 1 d . . .
H6A H 0.1329 0.1148 0.2978 0.079 Uiso 1 1 calc R . .
H6B H 0.0274 0.2498 0.3495 0.079 Uiso 1 1 calc R . .
H6C H 0.1172 0.1300 0.4274 0.079 Uiso 1 1 calc R . .
H4 H 0.3624 0.4867 0.4273 0.046(13) Uiso 1 1 d R . .

loop_
_atom_site_aniso_label
_atom_site_aniso_U_11
_atom_site_aniso_U_22
_atom_site_aniso_U_33
_atom_site_aniso_U_23
_atom_site_aniso_U_13
_atom_site_aniso_U_12
Cu1 0.0283(2) 0.0245(2) 0.0213(2) -0.00314(17) 0.00039(17) -0.00096(16)
O1 0.0373(14) 0.0286(14) 0.0224(13) -0.0028(9) -0.0021(10) -0.0042(11)
O2 0.0501(16) 0.0351(15) 0.0297(15) -0.0148(12) 0.0054(13) -0.0119(13)
O3 0.0403(15) 0.0262(13) 0.0317(15) -0.0082(10) 0.0110(12) -0.0023(10)
O4 0.0299(14) 0.0323(13) 0.0284(13) -0.0004(10) 0.0030(11) -0.0011(10)
O5 0.0497(18) 0.0397(16) 0.0358(15) -0.0149(12) 0.0122(13) -0.0115(13)
N1 0.0269(14) 0.0375(16) 0.0316(17) -0.0081(14) 0.0011(13) 0.0023(12)
C1 0.0174(16) 0.0301(18) 0.0283(18) -0.0041(14) -0.0006(14) -0.0020(13)
C2 0.0361(18) 0.0273(16) 0.0256(17) -0.0011(17) 0.0075(16) 0.0027(13)
C3 0.0262(17) 0.0314(18) 0.0202(17) -0.0012(13) -0.0016(13) -0.0019(14)
C4 0.034(2) 0.036(2) 0.033(2) -0.0041(16) 0.0041(16) -0.0006(15)
C5 0.056(3) 0.057(3) 0.062(3) -0.022(3) 0.027(3) -0.005(2)
C6 0.053(3) 0.054(3) 0.050(3) -0.022(2) 0.007(2) -0.015(2)

loop_
_atom_type_symbol
_atom_type_description
_atom_type_scat_dispersion_real
_atom_type_scat_dispersion_imag
_atom_type_scat_source
C C 0.0033 0.0016 'International Tables Vol C Tables 4.2.6.8 and 6.1.1.4'
H H 0.0000 0.0000 'International Tables Vol C Tables 4.2.6.8 and 6.1.1.4'
N N 0.0061 0.0033 'International Tables Vol C Tables 4.2.6.8 and 6.1.1.4'
O O 0.0106 0.0060 'International Tables Vol C Tables 4.2.6.8 and 6.1.1.4'
Cu Cu 0.3201 1.2651 'International Tables Vol C Tables 4.2.6.8 and 6.1.1.4'

loop_
_geom_angle_atom_site_label_1
_geom_angle_atom_site_label_2
_geom_angle_atom_site_label_3
_geom_angle
_geom_angle_site_symmetry_1
_geom_angle_site_symmetry_3
_geom_angle_publ_flag
O1 Cu1 O5 169.64(13) . . ?
O1 Cu1 O4 88.51(11) . 3_655 ?
O5 Cu1 O4 88.30(12) . 3_655 ?
O1 Cu1 O3 90.27(11) . . ?
O5 Cu1 O3 91.21(12) . . ?
O4 Cu1 O3 170.25(11) 3_655 . ?
O1 Cu1 O2 92.96(11) . 4_464 ?
O5 Cu1 O2 97.02(12) . 4_464 ?
O4 Cu1 O2 92.44(12) 3_655 4_464 ?
O3 Cu1 O2 97.28(13) . 4_464 ?
C1 O1 Cu1 125.0(2) . . ?
C1 O2 Cu1 140.1(3) . 3_665 ?
C3 O3 Cu1 122.7(2) . . ?
C3 O4 Cu1 117.0(2) . 4_564 ?
C4 O5 Cu1 126.0(3) . . ?
C4 N1 C6 121.5(4) . . ?
C4 N1 C5 122.9(4) . . ?
C6 N1 C5 115.6(4) . . ?
O2 C1 O1 123.0(4) . . ?
O2 C1 C2 118.8(3) . . ?
O1 C1 C2 118.1(3) . . ?
C3 C2 C1 115.3(3) . . ?
O4 C3 O3 123.3(4) . . ?
O4 C3 C2 116.5(3) . . ?
O3 C3 C2 120.3(3) . . ?
O5 C4 N1 125.0(4) . . ?

loop_
_geom_bond_atom_site_label_1
_geom_bond_atom_site_label_2
_geom_bond_distance
_geom_bond_site_symmetry_2
_geom_bond_publ_flag
Cu1 O1 1.927(3) . ?
Cu1 O5 1.969(3) . ?
Cu1 O4 1.971(3) 3_655 ?
Cu1 O3 1.972(3) . ?
Cu1 O2 2.243(3) 4_464 ?
O1 C1 1.263(4) . ?
O2 C1 1.229(5) . ?
O2 Cu1 2.243(3) 3_665 ?
O3 C3 1.250(5) . ?
O4 C3 1.253(5) . ?
O4 Cu1 1.971(3) 4_564 ?
O5 C4 1.246(5) . ?
N1 C4 1.291(6) . ?
N1 C6 1.447(5) . ?
N1 C5 1.447(6) . ?
C1 C2 1.533(6) . ?
C2 C3 1.522(5) . ?
